data_7134157
loop_
_publ_author_name
'Dey, Sanjit'
'Roy, Souvik'
'Puneeth Kumar, Koppalu R.'
'Nalawade, Sachin A.'
'Singh, Manjeet'
'Toraskar, Sandip U.'
'Panda Mahapatra, Souvik'
'Gopi, Hosahudya N.'

_publ_section_title
;
 Metal-Directed Hierarchical Superhelices from Hybrid Peptide Foldamers
;
_journal_name_full 'Chemical Communications'
_journal_paper_doi 10.1039/D4CC05770H
_journal_year 2025
_chemical_absolute_configuration unk
_chemical_formula_moiety C29H31CdI2N6O4
_chemical_formula_sum 'C29 H31 Cd I2 N6 O4'
_chemical_formula_weight 893.81
_space_group_crystal_system tetragonal
_space_group_IT_number 92
_space_group_name_Hall 'P 4abw 2nw'
_space_group_name_H-M_alt 'P 41 21 2'
_atom_sites_solution_hydrogens geom
_audit_creation_method SHELXL-2017/1
_audit_update_record
;
2023-08-06 deposited with the CCDC.	2025-01-09 downloaded from the CCDC.
;
_cell_angle_alpha 90
_cell_angle_beta 90
_cell_angle_gamma 90
_cell_formula_units_Z 8
_cell_length_a 13.826(3)
_cell_length_b 13.826(3)
_cell_length_c 37.353(12)
_cell_measurement_reflns_used 9971
_cell_measurement_temperature 100(2)
_cell_measurement_theta_max 28.00
_cell_measurement_theta_min 2.63
_cell_volume 7140(3)
_computing_cell_refinement 'Bruker SAINT'
_computing_data_collection 'Bruker APEX3'
_computing_data_reduction 'Bruker SAINT'
_computing_molecular_graphics 'Bruker SHELXTL'
_computing_publication_material 'Bruker SHELXTL'
_computing_structure_refinement 'SHELXL-2017/1 (Sheldrick, 2017)'
_computing_structure_solution 'SHELXT 2014/5 (Sheldrick, 2014)'
_diffrn_ambient_temperature 100(2)
_diffrn_measured_fraction_theta_full 0.998
_diffrn_measured_fraction_theta_max 0.987
_diffrn_measurement_device_type 'Bruker APEX-III CCD'
_diffrn_measurement_method 'Omega and phi scans'
_diffrn_radiation_type MoK\a
_diffrn_radiation_wavelength 0.71073
_diffrn_reflns_av_R_equivalents 0.3513
_diffrn_reflns_av_unetI/netI 0.1795
_diffrn_reflns_Laue_measured_fraction_full 0.998
_diffrn_reflns_Laue_measured_fraction_max 0.987
_diffrn_reflns_limit_h_max 18
_diffrn_reflns_limit_h_min -16
_diffrn_reflns_limit_k_max 18
_diffrn_reflns_limit_k_min -18
_diffrn_reflns_limit_l_max 50
_diffrn_reflns_limit_l_min -50
_diffrn_reflns_number 95377
_diffrn_reflns_point_group_measured_fraction_full 0.999
_diffrn_reflns_point_group_measured_fraction_max 0.986
_diffrn_reflns_theta_full 25.242
_diffrn_reflns_theta_max 28.449
_diffrn_reflns_theta_min 2.351
_diffrn_source 'fine-focus sealed tube'
_exptl_absorpt_coefficient_mu 2.380
_exptl_absorpt_correction_T_max 0.7457
_exptl_absorpt_correction_T_min 0.4505
_exptl_absorpt_correction_type multi-scan
_exptl_absorpt_process_details SADABS
_exptl_crystal_colour colourless
_exptl_crystal_density_diffrn 1.663
_exptl_crystal_density_method 'not measured'
_exptl_crystal_description squereshape
_exptl_crystal_F_000 3464.0
_exptl_crystal_size_max 0.20
_exptl_crystal_size_mid 0.16
_exptl_crystal_size_min 0.14
_refine_diff_density_max 0.897
_refine_diff_density_min -1.940
_refine_diff_density_rms 0.189
_refine_ls_abs_structure_details
;
 Flack x determined using 1563 quotients [(I+)-(I-)]/[(I+)+(I-)]
 (Parsons, Flack and Wagner, Acta Cryst. B69 (2013) 249-259).
;
_refine_ls_abs_structure_Flack 0.00(2)
_refine_ls_extinction_method none
_refine_ls_goodness_of_fit_ref 0.907
_refine_ls_hydrogen_treatment constr
_refine_ls_matrix_type full
_refine_ls_number_parameters 404
_refine_ls_number_reflns 8900
_refine_ls_number_restraints 54
_refine_ls_restrained_S_all 0.906
_refine_ls_R_factor_all 0.1385
_refine_ls_R_factor_gt 0.0587
_refine_ls_shift/su_max 0.001
_refine_ls_shift/su_mean 0.000
_refine_ls_structure_factor_coef Fsqd
_refine_ls_weighting_details 'w=1/[\s^2^(Fo^2^)+(0.0680P)^2^] where P=(Fo^2^+2Fc^2^)/3'
_refine_ls_weighting_scheme calc
_refine_ls_wR_factor_gt 0.1170
_refine_ls_wR_factor_ref 0.1422
_reflns_Friedel_coverage 0.742
_reflns_Friedel_fraction_full 1.000
_reflns_Friedel_fraction_max 0.986
_reflns_number_gt 5190
_reflns_number_total 8900
_reflns_threshold_expression 'I > 2\s(I)'
_cod_data_source_file d4cc05770h2.cif
_cod_data_source_block mo_SDECD_0m_a
_cod_original_cell_volume 7140(4)
_cod_original_formula_sum C29H31CdI2N6O4
_cod_database_code 7134157
_shelx_shelxl_version_number 2017/1
_shelx_space_group_comment
;
The symmetry employed for this shelxl refinement is uniquely defined
by the following loop, which should always be used as a source of
symmetry information in preference to the above space-group names.
They are only intended as comments.
;

loop_
_space_group_symop_operation_xyz
'x, y, z'
'-x, -y, z+1/2'
'-y+1/2, x+1/2, z+1/4'
'y+1/2, -x+1/2, z+3/4'
'-x+1/2, y+1/2, -z+1/4'
'x+1/2, -y+1/2, -z+3/4'
'y, x, -z'
'-y, -x, -z+1/2'

loop_
_atom_site_label
_atom_site_type_symbol
_atom_site_fract_x
_atom_site_fract_y
_atom_site_fract_z
_atom_site_U_iso_or_equiv
_atom_site_adp_type
_atom_site_occupancy
_atom_site_site_symmetry_order
_atom_site_calc_flag
_atom_site_refinement_flags_posn
_atom_site_refinement_flags_adp
_atom_site_refinement_flags_occupancy
_atom_site_disorder_assembly
_atom_site_disorder_group
I1 I 1.23857(5) 1.05358(7) 0.53070(2) 0.0293(2) Uani 1 1 d . . . . .
Cd1 Cd 1.14928(6) 0.98660(6) 0.58924(3) 0.0240(2) Uani 1 1 d . . . . .
O1 O 1.0979(6) 0.4875(6) 0.6433(2) 0.027(2) Uani 1 1 d . . . . .
N1 N 1.1256(7) 0.8227(7) 0.5962(3) 0.024(2) Uani 1 1 d . . . . .
C1 C 1.0754(10) 0.7699(9) 0.5726(4) 0.035(3) Uani 1 1 d . . . . .
H1 H 1.054274 0.800816 0.551257 0.042 Uiso 1 1 calc R U . . .
I2 I 1.14805(6) 1.05125(6) 0.65730(2) 0.0341(2) Uani 1 1 d . . . . .
O2 O 0.8901(6) 0.4243(6) 0.6472(2) 0.024(2) Uani 1 1 d . . . . .
N2 N 1.0154(7) 0.4686(6) 0.5924(3) 0.022(2) Uani 1 1 d . . . . .
H100 H 0.994147 0.494691 0.572412 0.027 Uiso 1 1 calc R U . . .
C2 C 1.0528(9) 0.6749(8) 0.5770(3) 0.025(3) Uani 1 1 d . . . . .
H2 H 1.014295 0.642187 0.559805 0.030 Uiso 1 1 calc R U . . .
O3 O 0.9742(6) 0.4364(7) 0.7681(2) 0.032(2) Uani 1 1 d . . . . .
N3 N 0.9730(7) 0.2869(7) 0.6578(3) 0.024(2) Uani 1 1 d . . . . .
H3 H 1.016029 0.245986 0.649319 0.029 Uiso 1 1 calc R U . . .
C3 C 1.0862(8) 0.6267(8) 0.6069(3) 0.018(3) Uani 1 1 d . . . . .
N4 N 0.9993(7) 0.5119(7) 0.7158(3) 0.023(2) Uani 1 1 d . . . . .
H101 H 1.020526 0.507413 0.693629 0.027 Uiso 1 1 calc R U . . .
O4 O 0.7982(6) 0.6321(7) 0.7521(2) 0.038(2) Uani 1 1 d . . . . .
C4 C 1.1393(8) 0.6789(8) 0.6313(3) 0.021(3) Uani 1 1 d . . . . .
H4 H 1.163814 0.648551 0.652234 0.025 Uiso 1 1 calc R U . . .
N5 N 0.8016(6) 0.5340(8) 0.7032(3) 0.027(3) Uani 1 1 d . . . . .
H5 H 0.840356 0.497829 0.690208 0.033 Uiso 1 1 calc R U . . .
C5 C 1.1567(9) 0.7752(9) 0.6252(3) 0.026(3) Uani 1 1 d . . . . .
H5A H 1.192968 0.810073 0.642495 0.031 Uiso 1 1 calc R U . . .
C6 C 1.0657(8) 0.5223(9) 0.6149(3) 0.021(3) Uani 1 1 d . . . . .
N6 N 0.5073(7) 0.5082(7) 0.6777(3) 0.028(3) Uani 1 1 d . . . . .
C7 C 0.9935(8) 0.3656(8) 0.5998(3) 0.020(3) Uani 1 1 d . . . . .
C8 C 1.0843(10) 0.3051(10) 0.5951(4) 0.038(4) Uani 1 1 d . . . . .
H8A H 1.067935 0.236371 0.597415 0.057 Uiso 1 1 calc R U . . .
H8B H 1.131662 0.322679 0.613492 0.057 Uiso 1 1 calc R U . . .
H8C H 1.111818 0.317036 0.571335 0.057 Uiso 1 1 calc R U . . .
C9 C 0.9144(10) 0.3355(9) 0.5741(4) 0.033(3) Uani 1 1 d . . . . .
H9A H 0.889151 0.272060 0.581151 0.049 Uiso 1 1 calc R U . . .
H9B H 0.940727 0.331813 0.549816 0.049 Uiso 1 1 calc R U . . .
H9C H 0.861977 0.383247 0.574784 0.049 Uiso 1 1 calc R U . . .
C10 C 0.9487(8) 0.3635(8) 0.6379(3) 0.016(2) Uani 1 1 d . . . . .
C11 C 0.9307(9) 0.2683(9) 0.6934(3) 0.028(3) Uani 1 1 d . . . . .
H11 H 0.886903 0.323163 0.699814 0.034 Uiso 1 1 calc R U . . .
C12 C 0.8704(9) 0.1730(9) 0.6922(4) 0.032(3) Uani 1 1 d . . . . .
H12A H 0.909554 0.121621 0.680802 0.038 Uiso 1 1 calc R U . . .
H12B H 0.856026 0.152289 0.717033 0.038 Uiso 1 1 calc R U . . .
C13 C 0.7760(13) 0.1839(12) 0.6718(5) 0.062(5) Uani 1 1 d D . . . .
C15 C 0.719(2) 0.097(2) 0.6582(10) 0.053(11) Uani 0.5 1 d D U P . .
C16 C 1.0109(9) 0.2610(9) 0.7214(4) 0.029(3) Uani 1 1 d . . . . .
H16A H 0.981784 0.245752 0.744969 0.034 Uiso 1 1 calc R U . . .
H16B H 1.054902 0.207329 0.714955 0.034 Uiso 1 1 calc R U . . .
C17 C 1.0692(8) 0.3542(9) 0.7245(4) 0.027(3) Uani 1 1 d . . . . .
H17A H 1.124291 0.342967 0.740961 0.032 Uiso 1 1 calc R U . . .
H17B H 1.096022 0.370512 0.700735 0.032 Uiso 1 1 calc R U . . .
C18 C 1.0123(8) 0.4376(9) 0.7379(3) 0.022(3) Uani 1 1 d . . . . .
C19 C 0.9515(9) 0.5999(9) 0.7270(4) 0.029(3) Uani 1 1 d . . . . .
H19 H 0.977258 0.619804 0.750928 0.035 Uiso 1 1 calc R U . . .
C21 C 0.9752(11) 0.6796(10) 0.6992(4) 0.039(4) Uani 1 1 d . . . . .
H21A H 1.046064 0.689655 0.698614 0.047 Uiso 1 1 calc R U . . .
H21B H 0.954879 0.657106 0.675193 0.047 Uiso 1 1 calc R U . . .
C22 C 0.9253(14) 0.7770(13) 0.7073(5) 0.073(6) Uani 1 1 d D U . . .
C23 C 0.908(3) 0.829(3) 0.6713(8) 0.070(9) Uani 0.5 1 d D U P . .
C24 C 1.005(6) 0.809(6) 0.739(2) 0.055(11) Uani 0.25 1 d D U P . .
C24C C 0.992(6) 0.839(5) 0.732(2) 0.055(11) Uani 0.25 1 d D U P . .
C25 C 0.8438(8) 0.5902(9) 0.7293(4) 0.025(3) Uani 1 1 d . . . . .
C26 C 0.7021(9) 0.5289(9) 0.6954(4) 0.029(3) Uani 1 1 d . . . . .
C27 C 0.6749(9) 0.4753(9) 0.6659(3) 0.032(3) Uani 1 1 d . . . . .
H27 H 0.721602 0.442660 0.651733 0.038 Uiso 1 1 calc R U . . .
C28 C 0.5793(9) 0.4708(10) 0.6578(4) 0.037(3) Uani 1 1 d . . . . .
H28 H 0.561773 0.438491 0.636317 0.044 Uiso 1 1 calc R U . . .
C29 C 0.5359(8) 0.5563(10) 0.7062(3) 0.029(3) Uani 1 1 d . . . . .
H29 H 0.487281 0.584345 0.720931 0.035 Uiso 1 1 calc R U . . .
C30 C 0.6308(8) 0.5692(9) 0.7164(3) 0.025(3) Uani 1 1 d . . . . .
H30 H 0.646684 0.605024 0.737299 0.029 Uiso 1 1 calc R U . . .
C24A C 0.933(7) 0.824(8) 0.736(3) 0.055(11) Uani 0.25 1 d . U P . .
C23A C 0.946(3) 0.845(3) 0.6757(9) 0.070(9) Uani 0.5 1 d D . P . .
C15A C 0.742(2) 0.0741(16) 0.6699(9) 0.033(8) Uani 0.5 1 d D U P . .
C24B C 0.954(8) 0.815(9) 0.741(3) 0.055(11) Uani 0.25 1 d . U P . .
C14 C 0.7021(14) 0.2367(14) 0.6983(7) 0.093(8) Uani 1 1 d . . . . .
H14A H 0.645059 0.257832 0.684871 0.140 Uiso 1 1 calc R U . . .
H14B H 0.733712 0.292971 0.709152 0.140 Uiso 1 1 calc R U . . .
H14C H 0.682301 0.191564 0.717180 0.140 Uiso 1 1 calc R U . . .

loop_
_atom_site_aniso_label
_atom_site_aniso_U_11
_atom_site_aniso_U_22
_atom_site_aniso_U_33
_atom_site_aniso_U_23
_atom_site_aniso_U_13
_atom_site_aniso_U_12
I1 0.0181(4) 0.0446(5) 0.0250(4) 0.0047(4) -0.0023(4) 0.0006(4)
Cd1 0.0218(5) 0.0216(5) 0.0286(5) 0.0013(4) 0.0005(4) -0.0007(4)
O1 0.029(5) 0.029(5) 0.024(5) 0.004(4) -0.002(4) -0.005(4)
N1 0.024(6) 0.026(6) 0.022(6) 0.000(5) 0.003(5) -0.010(4)
C1 0.048(9) 0.026(7) 0.032(8) 0.004(6) -0.007(7) 0.003(6)
I2 0.0364(5) 0.0363(5) 0.0297(5) -0.0053(4) 0.0054(4) -0.0022(4)
O2 0.021(4) 0.020(4) 0.031(5) -0.008(4) 0.008(4) 0.006(4)
N2 0.028(5) 0.019(5) 0.019(5) 0.006(5) -0.005(5) 0.003(4)
C2 0.028(7) 0.020(6) 0.027(7) -0.002(5) 0.000(6) -0.001(6)
O3 0.044(6) 0.037(5) 0.016(5) 0.000(4) 0.004(4) 0.001(5)
N3 0.029(6) 0.025(5) 0.019(6) 0.003(5) 0.007(5) 0.005(5)
C3 0.022(6) 0.019(6) 0.015(6) 0.007(5) 0.008(5) 0.002(5)
N4 0.015(5) 0.027(6) 0.025(6) 0.001(5) -0.004(5) 0.002(5)
O4 0.025(5) 0.061(7) 0.028(5) -0.014(5) 0.004(4) 0.000(5)
C4 0.018(6) 0.020(6) 0.024(7) -0.004(5) 0.000(6) 0.001(5)
N5 0.009(5) 0.042(7) 0.030(6) -0.010(5) 0.005(5) 0.002(5)
C5 0.020(7) 0.033(7) 0.026(8) -0.006(6) 0.009(6) -0.008(6)
C6 0.010(6) 0.028(7) 0.024(7) 0.004(6) 0.004(5) 0.006(5)
N6 0.024(6) 0.025(5) 0.034(7) -0.002(5) 0.001(5) -0.005(5)
C7 0.025(6) 0.018(6) 0.017(7) 0.000(5) 0.001(5) -0.003(5)
C8 0.041(9) 0.031(7) 0.042(9) 0.008(7) 0.010(8) 0.001(6)
C9 0.038(8) 0.027(7) 0.033(8) -0.008(6) -0.004(7) -0.009(6)
C10 0.011(5) 0.020(6) 0.016(6) -0.001(5) 0.001(5) -0.008(5)
C11 0.035(8) 0.020(6) 0.029(8) 0.006(6) 0.015(6) -0.005(6)
C12 0.035(8) 0.025(7) 0.035(9) -0.004(6) 0.008(7) -0.012(6)
C13 0.051(11) 0.084(14) 0.049(11) 0.020(10) -0.016(9) -0.034(10)
C15 0.054(12) 0.056(12) 0.050(12) -0.002(7) -0.005(7) -0.003(6)
C16 0.038(8) 0.025(7) 0.022(7) 0.002(6) 0.002(6) -0.002(6)
C17 0.018(6) 0.030(7) 0.033(8) -0.007(7) 0.003(6) -0.005(6)
C18 0.016(6) 0.023(7) 0.027(7) -0.004(6) 0.001(6) -0.012(6)
C19 0.024(7) 0.025(7) 0.038(9) -0.010(6) 0.001(7) -0.003(6)
C21 0.042(9) 0.037(8) 0.038(9) 0.013(7) 0.018(7) -0.003(7)
C22 0.080(8) 0.068(7) 0.072(8) 0.011(6) 0.010(6) 0.007(6)
C23 0.072(11) 0.065(10) 0.074(10) 0.008(6) -0.001(6) -0.001(6)
C24 0.056(12) 0.054(11) 0.055(11) -0.001(3) 0.001(3) 0.000(3)
C24C 0.056(12) 0.054(11) 0.055(11) -0.001(3) 0.001(3) 0.000(3)
C25 0.011(6) 0.035(7) 0.028(8) -0.007(6) 0.003(6) 0.008(6)
C26 0.023(7) 0.038(8) 0.028(7) -0.006(6) -0.003(6) 0.001(6)
C27 0.027(7) 0.037(8) 0.031(8) -0.010(6) 0.001(6) 0.004(6)
C28 0.028(7) 0.043(8) 0.040(9) -0.014(7) 0.000(7) 0.005(6)
C29 0.015(6) 0.041(8) 0.032(8) -0.009(7) -0.003(6) -0.001(6)
C30 0.018(6) 0.034(7) 0.022(7) -0.009(6) 0.004(6) -0.003(5)
C24A 0.056(12) 0.054(11) 0.055(11) -0.001(3) 0.001(3) 0.000(3)
C23A 0.072(11) 0.065(10) 0.074(10) 0.008(6) -0.001(6) -0.001(6)
C15A 0.031(9) 0.034(9) 0.034(9) -0.004(6) -0.007(6) 0.000(6)
C24B 0.056(12) 0.054(11) 0.055(11) -0.001(3) 0.001(3) 0.000(3)
C14 0.053(12) 0.051(12) 0.18(3) 0.001(15) -0.010(15) -0.011(10)

loop_
_atom_type_symbol
_atom_type_description
_atom_type_scat_dispersion_real
_atom_type_scat_dispersion_imag
_atom_type_scat_source
C C 0.0033 0.0016 'International Tables Vol C Tables 4.2.6.8 and 6.1.1.4'
H H 0.0000 0.0000 'International Tables Vol C Tables 4.2.6.8 and 6.1.1.4'
Cd Cd -0.8075 1.2024 'International Tables Vol C Tables 4.2.6.8 and 6.1.1.4'
I I -0.4742 1.8119 'International Tables Vol C Tables 4.2.6.8 and 6.1.1.4'
N N 0.0061 0.0033 'International Tables Vol C Tables 4.2.6.8 and 6.1.1.4'
O O 0.0106 0.0060 'International Tables Vol C Tables 4.2.6.8 and 6.1.1.4'

loop_
_geom_angle_atom_site_label_1
_geom_angle_atom_site_label_2
_geom_angle_atom_site_label_3
_geom_angle
_geom_angle_site_symmetry_1
_geom_angle_site_symmetry_3
_geom_angle_publ_flag
N6 Cd1 N1 91.5(4) 5_656 . ?
N6 Cd1 I1 99.5(3) 5_656 . ?
N1 Cd1 I1 119.9(3) . . ?
N6 Cd1 I2 102.3(3) 5_656 . ?
N1 Cd1 I2 102.6(3) . . ?
I1 Cd1 I2 131.21(5) . . ?
C5 N1 C1 115.6(10) . . ?
C5 N1 Cd1 121.9(8) . . ?
C1 N1 Cd1 122.4(8) . . ?
N1 C1 C2 124.4(13) . . ?
N1 C1 H1 117.8 . . ?
C2 C1 H1 117.8 . . ?
C6 N2 C7 121.9(10) . . ?
C6 N2 H100 119.0 . . ?
C7 N2 H100 119.0 . . ?
C1 C2 C3 119.2(12) . . ?
C1 C2 H2 120.4 . . ?
C3 C2 H2 120.4 . . ?
C10 N3 C11 122.6(10) . . ?
C10 N3 H3 118.7 . . ?
C11 N3 H3 118.7 . . ?
C4 C3 C2 117.5(11) . . ?
C4 C3 C6 118.3(11) . . ?
C2 C3 C6 124.2(11) . . ?
C18 N4 C19 122.1(11) . . ?
C18 N4 H101 119.0 . . ?
C19 N4 H101 119.0 . . ?
C5 C4 C3 119.5(12) . . ?
C5 C4 H4 120.2 . . ?
C3 C4 H4 120.2 . . ?
C25 N5 C26 126.1(10) . . ?
C25 N5 H5 116.9 . . ?
C26 N5 H5 116.9 . . ?
N1 C5 C4 123.7(12) . . ?
N1 C5 H5A 118.1 . . ?
C4 C5 H5A 118.1 . . ?
O1 C6 N2 120.9(11) . . ?
O1 C6 C3 118.2(11) . . ?
N2 C6 C3 120.9(11) . . ?
C29 N6 C28 114.8(11) . . ?
C29 N6 Cd1 125.2(8) . 5_646 ?
C28 N6 Cd1 119.9(9) . 5_646 ?
N2 C7 C9 107.0(10) . . ?
N2 C7 C8 109.8(10) . . ?
C9 C7 C8 111.8(11) . . ?
N2 C7 C10 105.8(9) . . ?
C9 C7 C10 106.7(10) . . ?
C8 C7 C10 115.2(10) . . ?
C7 C8 H8A 109.5 . . ?
C7 C8 H8B 109.5 . . ?
H8A C8 H8B 109.5 . . ?
C7 C8 H8C 109.5 . . ?
H8A C8 H8C 109.5 . . ?
H8B C8 H8C 109.5 . . ?
C7 C9 H9A 109.5 . . ?
C7 C9 H9B 109.5 . . ?
H9A C9 H9B 109.5 . . ?
C7 C9 H9C 109.5 . . ?
H9A C9 H9C 109.5 . . ?
H9B C9 H9C 109.5 . . ?
O2 C10 N3 123.9(11) . . ?
O2 C10 C7 120.8(10) . . ?
N3 C10 C7 115.1(10) . . ?
N3 C11 C16 109.9(10) . . ?
N3 C11 C12 109.6(11) . . ?
C16 C11 C12 110.6(10) . . ?
N3 C11 H11 108.9 . . ?
C16 C11 H11 108.9 . . ?
C12 C11 H11 108.9 . . ?
C13 C12 C11 112.9(12) . . ?
C13 C12 H12A 109.0 . . ?
C11 C12 H12A 109.0 . . ?
C13 C12 H12B 109.0 . . ?
C11 C12 H12B 109.0 . . ?
H12A C12 H12B 107.8 . . ?
C12 C13 C15 122(2) . . ?
C12 C13 C15A 100.5(16) . . ?
C15 C13 C15A 22.9(16) . . ?
C12 C13 C14 106.5(14) . . ?
C15 C13 C14 103.8(19) . . ?
C15A C13 C14 106.0(16) . . ?
C15A C15 C13 84(3) . . ?
C17 C16 C11 112.4(10) . . ?
C17 C16 H16A 109.1 . . ?
C11 C16 H16A 109.1 . . ?
C17 C16 H16B 109.1 . . ?
C11 C16 H16B 109.1 . . ?
H16A C16 H16B 107.9 . . ?
C18 C17 C16 113.7(10) . . ?
C18 C17 H17A 108.8 . . ?
C16 C17 H17A 108.8 . . ?
C18 C17 H17B 108.8 . . ?
C16 C17 H17B 108.8 . . ?
H17A C17 H17B 107.7 . . ?
O3 C18 N4 121.1(11) . . ?
O3 C18 C17 121.1(11) . . ?
N4 C18 C17 117.7(11) . . ?
N4 C19 C25 113.3(10) . . ?
N4 C19 C21 107.9(11) . . ?
C25 C19 C21 108.2(12) . . ?
N4 C19 H19 109.1 . . ?
C25 C19 H19 109.1 . . ?
C21 C19 H19 109.1 . . ?
C22 C21 C19 113.3(12) . . ?
C22 C21 H21A 108.9 . . ?
C19 C21 H21A 108.9 . . ?
C22 C21 H21B 108.9 . . ?
C19 C21 H21B 108.9 . . ?
H21A C21 H21B 107.7 . . ?
C24A C22 C24B 14(7) . . ?
C24A C22 C23A 109(6) . . ?
C24B C22 C23A 114(5) . . ?
C24A C22 C23 121(5) . . ?
C24B C22 C23 130(6) . . ?
C23A C22 C23 22(2) . . ?
C24A C22 C21 125(5) . . ?
C24B C22 C21 112(5) . . ?
C23A C22 C21 108(2) . . ?
C23 C22 C21 108(2) . . ?
C24A C22 C24C 33(5) . . ?
C24B C22 C24C 27(5) . . ?
C23A C22 C24C 91(4) . . ?
C23 C22 C24C 111(4) . . ?
C21 C22 C24C 109(4) . . ?
C24A C22 C24 37(6) . . ?
C24B C22 C24 25(5) . . ?
C23A C22 C24 105(4) . . ?
C23 C22 C24 127(4) . . ?
C21 C22 C24 94(3) . . ?
C24C C22 C24 18(4) . . ?
C23A C23 C22 78(2) . . ?
C24C C24 C24B 67(10) . . ?
C24C C24 C24A 56(10) . . ?
C24B C24 C24A 13(10) . . ?
C24C C24 C22 66(7) . . ?
C24B C24 C22 57(10) . . ?
C24A C24 C22 49(7) . . ?
C24 C24C C24B 70(10) . . ?
C24 C24C C24A 93(10) . . ?
C24B C24C C24A 25(10) . . ?
C24 C24C C22 95(9) . . ?
C24B C24C C22 67(10) . . ?
C24A C24C C22 55(8) . . ?
O4 C25 N5 123.2(11) . . ?
O4 C25 C19 121.1(12) . . ?
N5 C25 C19 115.6(11) . . ?
C30 C26 C27 118.4(12) . . ?
C30 C26 N5 124.2(12) . . ?
C27 C26 N5 117.3(11) . . ?
C28 C27 C26 118.0(12) . . ?
C28 C27 H27 121.0 . . ?
C26 C27 H27 121.0 . . ?
N6 C28 C27 125.3(13) . . ?
N6 C28 H28 117.3 . . ?
C27 C28 H28 117.3 . . ?
N6 C29 C30 125.0(12) . . ?
N6 C29 H29 117.5 . . ?
C30 C29 H29 117.5 . . ?
C26 C30 C29 118.2(12) . . ?
C26 C30 H30 120.9 . . ?
C29 C30 H30 120.9 . . ?
C24C C24A C24 31(8) . . ?
C24C C24A C22 92(10) . . ?
C24 C24A C22 94(9) . . ?
C23 C23A C22 80(2) . . ?
C15 C15A C13 73(2) . . ?
C24C C24B C24 43(10) . . ?
C24C C24B C22 86(10) . . ?
C24 C24B C22 98(10) . . ?
C13 C14 H14A 109.5 . . ?
C13 C14 H14B 109.5 . . ?
H14A C14 H14B 109.5 . . ?
C13 C14 H14C 109.5 . . ?
H14A C14 H14C 109.5 . . ?
H14B C14 H14C 109.5 . . ?

loop_
_geom_bond_atom_site_label_1
_geom_bond_atom_site_label_2
_geom_bond_distance
_geom_bond_site_symmetry_2
_geom_bond_publ_flag
I1 Cd1 2.6764(14) . ?
Cd1 N6 2.276(10) 5_656 ?
Cd1 N1 2.304(10) . ?
Cd1 I2 2.6948(15) . ?
O1 C6 1.246(14) . ?
N1 C5 1.337(16) . ?
N1 C1 1.339(16) . ?
C1 C2 1.360(17) . ?
C1 H1 0.9500 . ?
O2 C10 1.218(13) . ?
N2 C6 1.320(15) . ?
N2 C7 1.481(14) . ?
N2 H100 0.8800 . ?
C2 C3 1.380(16) . ?
C2 H2 0.9500 . ?
O3 C18 1.248(14) . ?
N3 C10 1.336(14) . ?
N3 C11 1.475(15) . ?
N3 H3 0.8800 . ?
C3 C4 1.375(16) . ?
C3 C6 1.502(17) . ?
N4 C18 1.329(15) . ?
N4 C19 1.447(15) . ?
N4 H101 0.8800 . ?
O4 C25 1.209(14) . ?
C4 C5 1.372(17) . ?
C4 H4 0.9500 . ?
N5 C25 1.377(16) . ?
N5 C26 1.407(15) . ?
N5 H5 0.8800 . ?
C5 H5A 0.9500 . ?
N6 C29 1.316(16) . ?
N6 C28 1.346(16) . ?
C7 C9 1.514(17) . ?
C7 C8 1.519(17) . ?
C7 C10 1.552(16) . ?
C8 H8A 0.9800 . ?
C8 H8B 0.9800 . ?
C8 H8C 0.9800 . ?
C9 H9A 0.9800 . ?
C9 H9B 0.9800 . ?
C9 H9C 0.9800 . ?
C11 C16 1.529(18) . ?
C11 C12 1.560(16) . ?
C11 H11 1.0000 . ?
C12 C13 1.52(2) . ?
C12 H12A 0.9900 . ?
C12 H12B 0.9900 . ?
C13 C15 1.528(13) . ?
C13 C15A 1.59(2) . ?
C13 C14 1.60(3) . ?
C15 C15A 0.62(4) . ?
C16 C17 1.523(16) . ?
C16 H16A 0.9900 . ?
C16 H16B 0.9900 . ?
C17 C18 1.483(17) . ?
C17 H17A 0.9900 . ?
C17 H17B 0.9900 . ?
C19 C25 1.497(17) . ?
C19 C21 1.550(18) . ?
C19 H19 1.0000 . ?
C21 C22 1.54(2) . ?
C21 H21A 0.9900 . ?
C21 H21B 0.9900 . ?
C22 C24A 1.27(11) . ?
C22 C24B 1.43(12) . ?
C22 C23A 1.531(13) . ?
C22 C23 1.542(13) . ?
C22 C24C 1.56(4) . ?
C22 C24 1.69(5) . ?
C23 C23A 0.58(6) . ?
C24 C24C 0.53(12) . ?
C24 C24B 0.73(11) . ?
C24 C24A 1.02(13) . ?
C24C C24B 0.71(13) . ?
C24C C24A 0.85(12) . ?
C26 C30 1.376(17) . ?
C26 C27 1.381(17) . ?
C27 C28 1.357(17) . ?
C27 H27 0.9500 . ?
C28 H28 0.9500 . ?
C29 C30 1.379(16) . ?
C29 H29 0.9500 . ?
C30 H30 0.9500 . ?
C14 H14A 0.9800 . ?
C14 H14B 0.9800 . ?
C14 H14C 0.9800 . ?
